data_4314259
loop_
_publ_author_name
'Roman Bo\<ca'
'L'ubom\'ir Dlh\'a\<n'
'Gellert Mezei'
'Tamara Ortiz-P\'erez'
'Raphael G. Raptis'
'Joshua Telser'

_publ_section_title
;
 Triangular, Ferromagnetically-Coupled CuII3-Pyrazolato Complexes as
 Possible Models of Particulate Methane Monooxygenase (pMMO)
;
_journal_name_full 'Inorganic Chemistry'
_journal_page_first 5801
_journal_page_last 5803
_journal_paper_doi 10.1021/ic0344416
_journal_volume 42
_journal_year 2003
_chemical_formula_moiety (Bu4N)2[Cu3(mu3-Br)2(mu-4-NO2-pz)3Br3]
_chemical_formula_sum 'C41 H78 Br5 Cu3 N11 O6'
_chemical_formula_weight 1411.31
_chemical_name_systematic
; 
 ? 
;
_space_group_IT_number 2
_symmetry_cell_setting triclinic
_symmetry_space_group_name_Hall '-P 1'
_symmetry_space_group_name_H-M 'P -1'
_atom_sites_solution_hydrogens geom
_atom_sites_solution_primary direct
_atom_sites_solution_secondary difmap
_audit_creation_method SHELXL-97
_cell_angle_alpha 81.138(3)
_cell_angle_beta 81.202(3)
_cell_angle_gamma 68.948(2)
_cell_formula_units_Z 2
_cell_length_a 9.9393(13)
_cell_length_b 12.7224(17)
_cell_length_c 25.515(3)
_cell_measurement_temperature 308(2)
_cell_volume 2958.4(7)
_computing_cell_refinement 'BRUKER SMART-NT V5.0'
_computing_data_collection 'BRUKER SMART-NT V5.0'
_computing_data_reduction 'BRUKER SAINT-NT V5/6.0'
_computing_molecular_graphics 'BRUKER SHELXTL-NT V5.1'
_computing_publication_material 'BRUKER SHELXTL-NT V5.1'
_computing_structure_refinement 'BRUKER SHELXTL-NT V5.1'
_computing_structure_solution 'BRUKER SHELXTL-NT V5.1'
_diffrn_ambient_temperature 308(2)
_diffrn_measured_fraction_theta_full 0.996
_diffrn_measured_fraction_theta_max 0.996
_diffrn_measurement_device_type 'Bruker AXS SMART CCD area detector'
_diffrn_measurement_method 'phi and omega scans'
_diffrn_radiation_monochromator graphite
_diffrn_radiation_source 'fine-focus sealed tube'
_diffrn_radiation_type MoK\a
_diffrn_radiation_wavelength 0.71073
_diffrn_reflns_av_R_equivalents 0.0434
_diffrn_reflns_av_sigmaI/netI 0.1260
_diffrn_reflns_limit_h_max 9
_diffrn_reflns_limit_h_min -11
_diffrn_reflns_limit_k_max 13
_diffrn_reflns_limit_k_min -14
_diffrn_reflns_limit_l_max 18
_diffrn_reflns_limit_l_min -28
_diffrn_reflns_number 13162
_diffrn_reflns_theta_full 23.28
_diffrn_reflns_theta_max 23.28
_diffrn_reflns_theta_min 1.83
_exptl_absorpt_coefficient_mu 4.494
_exptl_absorpt_correction_type none
_exptl_crystal_colour green
_exptl_crystal_density_diffrn 1.584
_exptl_crystal_density_method 'not measured'
_exptl_crystal_description plate
_exptl_crystal_F_000 1422
_exptl_crystal_size_max 0.10
_exptl_crystal_size_mid 0.06
_exptl_crystal_size_min 0.02
_refine_diff_density_max 0.726
_refine_diff_density_min -0.575
_refine_diff_density_rms 0.070
_refine_ls_extinction_method none
_refine_ls_goodness_of_fit_ref 0.881
_refine_ls_hydrogen_treatment mixed
_refine_ls_matrix_type full
_refine_ls_number_parameters 603
_refine_ls_number_reflns 8478
_refine_ls_number_restraints 0
_refine_ls_restrained_S_all 0.881
_refine_ls_R_factor_all 0.1493
_refine_ls_R_factor_gt 0.0559
_refine_ls_shift/su_max 0.005
_refine_ls_shift/su_mean 0.000
_refine_ls_structure_factor_coef Fsqd
_refine_ls_weighting_details 'calc w=1/[\s^2^(Fo^2^)+(0.0484P)^2^+0.0000P] where P=(Fo^2^+2Fc^2^)/3'
_refine_ls_weighting_scheme calc
_refine_ls_wR_factor_gt 0.0960
_refine_ls_wR_factor_ref 0.1192
_reflns_number_gt 3923
_reflns_number_total 8478
_reflns_threshold_expression >2sigma(I)
_cod_data_source_file ic0344416si20030427_075820_2.cif
_cod_data_source_block (Bu4N)2[Cu3(mu3-Br)2(mu-4-NO2-pz)3Br3],1b.
_cod_depositor_comments
;
The following automatic conversions were performed:

'_symmetry_cell_setting' value 'Triclinic' changed to 'triclinic'
according to the built-in table from CIF Core dictionary named
'cif_core.dic' version 2.4.1 from 2010-06-29.

Automatic conversion script
Id: cif_fix_values 1646 2011-03-28 12:23:43Z adriana 
;
_cod_database_code 4314259

loop_
_symmetry_equiv_pos_as_xyz
'x, y, z'
'-x, -y, -z'

loop_
_atom_site_label
_atom_site_type_symbol
_atom_site_fract_x
_atom_site_fract_y
_atom_site_fract_z
_atom_site_U_iso_or_equiv
_atom_site_adp_type
_atom_site_occupancy
_atom_site_symmetry_multiplicity
_atom_site_calc_flag
_atom_site_refinement_flags
_atom_site_disorder_assembly
_atom_site_disorder_group
Br1 Br 0.24458(13) 0.97144(9) 0.07412(4) 0.0989(4) Uani 1 1 d . . .
Br2 Br -0.14550(14) 1.25375(9) 0.32490(4) 0.1180(5) Uani 1 1 d . . .
Br3 Br 0.35793(16) 0.64406(11) 0.34813(5) 0.1467(6) Uani 1 1 d . . .
Br4 Br -0.02297(10) 0.91390(8) 0.24000(4) 0.0806(3) Uani 1 1 d . . .
Br5 Br 0.29342(9) 0.98528(7) 0.25466(3) 0.0675(3) Uani 1 1 d . . .
Cu1 Cu 0.18018(11) 0.95956(8) 0.16989(4) 0.0678(3) Uani 1 1 d . . .
Cu2 Cu -0.00574(12) 1.08546(9) 0.28215(4) 0.0750(4) Uani 1 1 d . . .
Cu3 Cu 0.21945(14) 0.80662(9) 0.29301(5) 0.0920(4) Uani 1 1 d . . .
O1 O -0.0440(8) 1.4167(5) 0.0660(3) 0.114(3) Uani 1 1 d . . .
O2 O -0.1609(8) 1.4941(6) 0.1371(3) 0.107(2) Uani 1 1 d . . .
O3 O -0.1809(13) 0.9830(11) 0.5041(4) 0.188(5) Uani 1 1 d . . .
O4 O -0.0318(13) 0.8096(10) 0.5108(4) 0.208(5) Uani 1 1 d . . .
O5 O 0.5528(10) 0.4298(7) 0.1733(4) 0.155(4) Uani 1 1 d . . .
O6 O 0.5203(10) 0.5243(7) 0.0943(4) 0.141(4) Uani 1 1 d . . .
N1 N 0.0657(7) 1.1203(5) 0.1667(3) 0.0587(18) Uani 1 1 d . . .
N2 N -0.0122(7) 1.1698(6) 0.2116(3) 0.0600(18) Uani 1 1 d . . .
N3 N 0.0132(9) 0.9912(7) 0.3488(3) 0.077(2) Uani 1 1 d . . .
N4 N 0.1000(9) 0.8802(8) 0.3537(3) 0.087(2) Uani 1 1 d . . .
N5 N 0.3095(8) 0.7381(7) 0.2274(3) 0.079(2) Uani 1 1 d . . .
N6 N 0.2915(7) 0.7970(6) 0.1780(3) 0.067(2) Uani 1 1 d . . .
N7 N -0.0869(9) 1.4118(7) 0.1135(4) 0.077(2) Uani 1 1 d . . .
N8 N -0.0836(15) 0.9045(13) 0.4878(5) 0.146(5) Uani 1 1 d . . .
N9 N 0.5052(11) 0.5148(9) 0.1429(5) 0.106(3) Uani 1 1 d . . .
N10 N 0.7626(7) 0.8222(5) 0.1047(3) 0.0579(18) Uani 1 1 d . . .
N11 N 0.3260(10) 0.2826(7) 0.3651(4) 0.092(2) Uani 1 1 d . . .
C1 C -0.0778(9) 1.2784(8) 0.1969(4) 0.068(3) Uani 1 1 d . . .
H1 H -0.1388 1.3309 0.2194 0.082 Uiso 1 1 calc R . .
C2 C -0.0428(10) 1.3023(8) 0.1438(4) 0.067(2) Uani 1 1 d . . .
C3 C 0.0468(9) 1.2019(8) 0.1262(4) 0.068(2) Uani 1 1 d . . .
H3 H 0.0883 1.1921 0.0913 0.081 Uiso 1 1 calc R . .
C4 C 0.0760(14) 0.8346(10) 0.4035(5) 0.112(4) Uani 1 1 d . . .
H4 H 0.1198 0.7593 0.4165 0.134 Uiso 1 1 calc R . .
C5 C -0.0233(15) 0.9165(11) 0.4320(5) 0.108(4) Uani 1 1 d . . .
C6 C -0.0621(11) 1.0140(9) 0.3969(5) 0.096(3) Uani 1 1 d . . .
H6 H -0.1289 1.0839 0.4051 0.116 Uiso 1 1 calc R . .
C7 C 0.3585(10) 0.7258(9) 0.1406(4) 0.077(3) Uani 1 1 d . . .
H7 H 0.3630 0.7445 0.1038 0.092 Uiso 1 1 calc R . .
C8 C 0.4195(10) 0.6193(9) 0.1673(5) 0.080(3) Uani 1 1 d . . .
C9 C 0.3860(11) 0.6290(8) 0.2207(5) 0.089(3) Uani 1 1 d . . .
H9 H 0.4118 0.5701 0.2479 0.107 Uiso 1 1 calc R . .
C10 C 0.6955(9) 0.7642(7) 0.1534(3) 0.072(3) Uani 1 1 d . . .
H10A H 0.5927 0.8073 0.1586 0.086 Uiso 1 1 calc R . .
H10B H 0.7050 0.6896 0.1453 0.086 Uiso 1 1 calc R . .
C11 C 0.7587(11) 0.7507(9) 0.2050(4) 0.105(4) Uani 1 1 d . . .
H11A H 0.7416 0.8247 0.2157 0.126 Uiso 1 1 calc R . .
H11B H 0.8626 0.7115 0.2001 0.126 Uiso 1 1 calc R . .
C12 C 0.6906(13) 0.6845(13) 0.2479(4) 0.155(6) Uani 1 1 d . . .
H12A H 0.5902 0.7301 0.2569 0.186 Uiso 1 1 calc R . .
H12B H 0.6919 0.6170 0.2343 0.186 Uiso 1 1 calc R . .
C13 C 0.7615(17) 0.6531(14) 0.2935(6) 0.225(8) Uani 1 1 d . . .
H13A H 0.8482 0.6721 0.2870 0.338 Uiso 1 1 calc R . .
H13B H 0.7865 0.5729 0.3030 0.338 Uiso 1 1 calc R . .
H13C H 0.6991 0.6924 0.3222 0.338 Uiso 1 1 calc R . .
C14 C 0.9193(9) 0.7529(7) 0.0946(3) 0.072(3) Uani 1 1 d . . .
H14A H 0.9268 0.6751 0.0935 0.086 Uiso 1 1 calc R . .
H14B H 0.9675 0.7540 0.1247 0.086 Uiso 1 1 calc R . .
C15 C 1.0013(10) 0.7889(8) 0.0442(4) 0.091(3) Uani 1 1 d . . .
H15A H 0.9444 0.8038 0.0144 0.109 Uiso 1 1 calc R . .
H15B H 1.0165 0.8582 0.0482 0.109 Uiso 1 1 calc R . .
C16 C 1.1464(11) 0.6972(9) 0.0325(4) 0.110(4) Uani 1 1 d . . .
H16A H 1.1302 0.6285 0.0280 0.132 Uiso 1 1 calc R . .
H16B H 1.2013 0.6810 0.0629 0.132 Uiso 1 1 calc R . .
C17 C 1.2347(11) 0.7296(10) -0.0168(5) 0.149(5) Uani 1 1 d . . .
H17A H 1.1892 0.7324 -0.0478 0.223 Uiso 1 1 calc R . .
H17B H 1.3306 0.6743 -0.0192 0.223 Uiso 1 1 calc R . .
H17C H 1.2402 0.8026 -0.0146 0.223 Uiso 1 1 calc R . .
C18 C 0.7494(9) 0.9408(7) 0.1146(3) 0.074(3) Uani 1 1 d . . .
H18A H 0.8065 0.9341 0.1433 0.089 Uiso 1 1 calc R . .
H18B H 0.7914 0.9752 0.0828 0.089 Uiso 1 1 calc R . .
C19 C 0.5970(11) 1.0196(9) 0.1286(4) 0.110(4) Uani 1 1 d . . .
H19A H 0.5402 1.0295 0.0993 0.132 Uiso 1 1 calc R . .
H19B H 0.5531 0.9848 0.1597 0.132 Uiso 1 1 calc R . .
C20 C 0.5907(15) 1.1344(10) 0.1400(5) 0.147(5) Uani 1 1 d . . .
H20A H 0.6440 1.1646 0.1101 0.177 Uiso 1 1 calc R . .
H20B H 0.4903 1.1843 0.1412 0.177 Uiso 1 1 calc R . .
C21 C 0.6423(15) 1.1395(11) 0.1849(7) 0.192(8) Uani 1 1 d . . .
H21A H 0.6234 1.0842 0.2123 0.288 Uiso 1 1 calc R . .
H21B H 0.5954 1.2138 0.1963 0.288 Uiso 1 1 calc R . .
H21C H 0.7449 1.1242 0.1781 0.288 Uiso 1 1 calc R . .
C22 C 0.6816(8) 0.8307(7) 0.0566(3) 0.068(2) Uani 1 1 d . . .
H22A H 0.5784 0.8648 0.0668 0.081 Uiso 1 1 calc R . .
H22B H 0.7091 0.8814 0.0281 0.081 Uiso 1 1 calc R . .
C23 C 0.7087(10) 0.7191(7) 0.0350(3) 0.077(3) Uani 1 1 d . . .
H23A H 0.8114 0.6839 0.0244 0.093 Uiso 1 1 calc R . .
H23B H 0.6788 0.6681 0.0627 0.093 Uiso 1 1 calc R . .
C24 C 0.6244(10) 0.7397(8) -0.0125(3) 0.084(3) Uani 1 1 d . . .
H24A H 0.5214 0.7700 -0.0009 0.101 Uiso 1 1 calc R . .
H24B H 0.6486 0.7958 -0.0386 0.101 Uiso 1 1 calc R . .
C25 C 0.6561(11) 0.6327(8) -0.0383(4) 0.111(4) Uani 1 1 d . . .
H25A H 0.7568 0.6048 -0.0516 0.166 Uiso 1 1 calc R . .
H25B H 0.5979 0.6492 -0.0673 0.166 Uiso 1 1 calc R . .
H25C H 0.6337 0.5765 -0.0125 0.166 Uiso 1 1 calc R . .
C26 C 0.3754(14) 0.1537(9) 0.3726(4) 0.113(4) Uani 1 1 d . . .
H26A H 0.3651 0.1297 0.4106 0.135 Uiso 1 1 calc R . .
H26B H 0.3101 0.1305 0.3563 0.135 Uiso 1 1 calc R . .
C27 C 0.5271(15) 0.0915(11) 0.3507(5) 0.148(5) Uani 1 1 d . . .
H27A H 0.5925 0.1162 0.3662 0.177 Uiso 1 1 calc R . .
H27B H 0.5367 0.1135 0.3125 0.177 Uiso 1 1 calc R . .
C28 C 0.577(2) -0.0376(14) 0.3600(7) 0.204(8) Uani 1 1 d . . .
H28A H 0.5199 -0.0624 0.3400 0.244 Uiso 1 1 calc R . .
H28B H 0.6768 -0.0673 0.3449 0.244 Uiso 1 1 calc R . .
C29 C 0.568(2) -0.0830(15) 0.4078(8) 0.281(12) Uani 1 1 d . . .
H29A H 0.6339 -0.1598 0.4102 0.421 Uiso 1 1 calc R . .
H29B H 0.4708 -0.0822 0.4187 0.421 Uiso 1 1 calc R . .
H29C H 0.5927 -0.0411 0.4308 0.421 Uiso 1 1 calc R . .
C30 C 0.3324(11) 0.3303(8) 0.3063(4) 0.097(3) Uani 1 1 d . . .
H30A H 0.2989 0.4123 0.3042 0.116 Uiso 1 1 calc R . .
H30B H 0.4327 0.3049 0.2909 0.116 Uiso 1 1 calc R . .
C31 C 0.2446(12) 0.2971(9) 0.2736(5) 0.117(4) Uani 1 1 d . . .
H31A H 0.1457 0.3165 0.2905 0.140 Uiso 1 1 calc R . .
H31B H 0.2836 0.2156 0.2727 0.140 Uiso 1 1 calc R . .
C32 C 0.2435(13) 0.3557(11) 0.2158(5) 0.135(5) Uani 1 1 d . . .
H32A H 0.3403 0.3567 0.2034 0.162 Uiso 1 1 calc R . .
H32B H 0.2222 0.3097 0.1935 0.162 Uiso 1 1 calc R . .
C33 C 0.1438(14) 0.4687(12) 0.2078(5) 0.171(6) Uani 1 1 d . . .
H33A H 0.0464 0.4684 0.2164 0.256 Uiso 1 1 calc R . .
H33B H 0.1568 0.4984 0.1712 0.256 Uiso 1 1 calc R . .
H33C H 0.1611 0.5152 0.2305 0.256 Uiso 1 1 calc R . .
C34 C 0.1722(13) 0.3276(10) 0.3919(4) 0.111(4) Uani 1 1 d . . .
H34A H 0.1113 0.3015 0.3746 0.133 Uiso 1 1 calc R . .
H34B H 0.1717 0.2938 0.4287 0.133 Uiso 1 1 calc R . .
C35 C 0.1054(14) 0.4508(11) 0.3918(5) 0.144(5) Uani 1 1 d . . .
H35A H 0.1031 0.4869 0.3554 0.173 Uiso 1 1 calc R . .
H35B H 0.1617 0.4789 0.4103 0.173 Uiso 1 1 calc R . .
C36 C -0.0487(17) 0.4785(13) 0.4197(6) 0.179(6) Uani 1 1 d . . .
H36A H -0.1067 0.4569 0.3990 0.215 Uiso 1 1 calc R . .
H36B H -0.0463 0.4348 0.4545 0.215 Uiso 1 1 calc R . .
C37 C -0.1146(18) 0.5959(16) 0.4262(6) 0.229(8) Uani 1 1 d . . .
H37A H -0.0481 0.6213 0.4399 0.343 Uiso 1 1 calc R . .
H37B H -0.2008 0.6076 0.4508 0.343 Uiso 1 1 calc R . .
H37C H -0.1393 0.6380 0.3923 0.343 Uiso 1 1 calc R . .
C38 C 0.4260(12) 0.3226(9) 0.3890(5) 0.113(4) Uani 1 1 d . . .
H38A H 0.5203 0.2976 0.3685 0.136 Uiso 1 1 calc R . .
H38B H 0.3900 0.4048 0.3841 0.136 Uiso 1 1 calc R . .
C39 C 0.4477(15) 0.2868(11) 0.4462(6) 0.154(5) Uani 1 1 d . . .
H39A H 0.4889 0.2049 0.4526 0.185 Uiso 1 1 calc R . .
H39B H 0.3561 0.3123 0.4684 0.185 Uiso 1 1 calc R . .
C40 C 0.555(3) 0.3426(18) 0.4592(7) 0.239(11) Uani 1 1 d . . .
H40A H 0.6379 0.3255 0.4325 0.286 Uiso 1 1 calc R . .
H40B H 0.5064 0.4241 0.4556 0.286 Uiso 1 1 calc R . .
C41 C 0.596(3) 0.3151(18) 0.5010(8) 0.298(13) Uani 1 1 d . . .
H41A H 0.5171 0.3128 0.5274 0.447 Uiso 1 1 calc R . .
H41B H 0.6362 0.3686 0.5089 0.447 Uiso 1 1 calc R . .
H41C H 0.6697 0.2414 0.5013 0.447 Uiso 1 1 calc R . .

loop_
_atom_site_aniso_label
_atom_site_aniso_U_11
_atom_site_aniso_U_22
_atom_site_aniso_U_33
_atom_site_aniso_U_23
_atom_site_aniso_U_13
_atom_site_aniso_U_12
Br1 0.1311(10) 0.0738(7) 0.0725(7) -0.0134(5) 0.0026(6) -0.0151(7)
Br2 0.1499(11) 0.0838(8) 0.0871(8) -0.0178(6) 0.0281(7) -0.0133(8)
Br3 0.1696(13) 0.0962(10) 0.1175(10) 0.0387(7) -0.0057(9) -0.0017(9)
Br4 0.0752(7) 0.0791(7) 0.0971(8) -0.0030(5) -0.0145(5) -0.0384(6)
Br5 0.0676(6) 0.0600(6) 0.0804(7) -0.0023(5) -0.0158(5) -0.0274(5)
Cu1 0.0743(8) 0.0504(7) 0.0720(8) -0.0074(5) -0.0092(6) -0.0126(6)
Cu2 0.0860(8) 0.0633(8) 0.0657(8) -0.0033(6) -0.0005(6) -0.0183(7)
Cu3 0.1147(10) 0.0603(8) 0.0846(9) 0.0105(6) -0.0018(7) -0.0214(7)
O1 0.142(7) 0.079(5) 0.089(6) 0.028(4) -0.009(5) -0.015(5)
O2 0.135(7) 0.050(5) 0.114(6) -0.007(4) -0.023(5) -0.002(4)
O3 0.198(13) 0.219(14) 0.099(8) -0.011(8) 0.046(7) -0.042(10)
O4 0.267(13) 0.181(11) 0.110(8) 0.048(7) 0.032(7) -0.043(10)
O5 0.135(8) 0.052(6) 0.252(11) -0.012(6) 0.019(7) -0.018(5)
O6 0.151(8) 0.103(7) 0.171(9) -0.063(7) 0.013(8) -0.037(6)
N1 0.061(5) 0.052(5) 0.054(5) -0.008(4) -0.007(4) -0.007(4)
N2 0.069(5) 0.043(5) 0.061(5) 0.001(4) -0.006(4) -0.013(4)
N3 0.086(6) 0.072(6) 0.066(6) -0.004(5) 0.003(5) -0.025(5)
N4 0.105(7) 0.077(7) 0.071(7) 0.019(5) -0.013(5) -0.030(6)
N5 0.085(6) 0.046(6) 0.100(7) -0.008(5) 0.005(5) -0.021(5)
N6 0.083(6) 0.049(5) 0.070(6) -0.006(5) -0.011(4) -0.023(4)
N7 0.081(6) 0.062(7) 0.085(7) 0.010(6) -0.024(5) -0.021(5)
N8 0.165(13) 0.160(15) 0.082(11) 0.032(9) 0.004(9) -0.046(11)
N9 0.084(7) 0.069(8) 0.167(12) -0.036(9) 0.007(8) -0.027(6)
N10 0.047(5) 0.050(5) 0.076(5) -0.002(4) -0.012(4) -0.016(4)
N11 0.098(7) 0.081(7) 0.098(8) -0.008(5) -0.004(6) -0.034(6)
C1 0.062(6) 0.060(7) 0.076(8) -0.013(5) 0.006(5) -0.017(6)
C2 0.081(7) 0.047(7) 0.066(7) -0.005(5) -0.011(5) -0.013(6)
C3 0.080(7) 0.057(7) 0.058(7) 0.001(6) -0.021(5) -0.013(6)
C4 0.160(12) 0.086(9) 0.082(10) 0.027(8) -0.023(8) -0.043(9)
C5 0.147(12) 0.094(10) 0.079(10) -0.001(8) 0.004(8) -0.047(9)
C6 0.111(9) 0.084(9) 0.083(9) 0.006(7) 0.003(7) -0.033(7)
C7 0.076(7) 0.056(7) 0.101(8) -0.020(7) 0.001(6) -0.027(6)
C8 0.064(7) 0.055(8) 0.126(10) -0.010(7) 0.005(7) -0.034(6)
C9 0.082(8) 0.044(7) 0.136(11) 0.014(7) -0.009(7) -0.026(6)
C10 0.069(6) 0.074(7) 0.073(7) -0.008(5) -0.002(5) -0.028(5)
C11 0.121(9) 0.141(10) 0.073(8) -0.004(7) -0.017(7) -0.069(8)
C12 0.138(11) 0.296(18) 0.042(8) 0.036(9) -0.028(7) -0.103(12)
C13 0.204(17) 0.32(2) 0.131(14) 0.055(14) -0.009(12) -0.097(17)
C14 0.059(7) 0.067(6) 0.086(7) -0.007(5) -0.022(5) -0.012(6)
C15 0.078(8) 0.107(9) 0.102(8) -0.016(6) -0.007(6) -0.048(7)
C16 0.061(8) 0.131(10) 0.134(10) -0.041(8) -0.013(7) -0.017(8)
C17 0.089(9) 0.215(15) 0.154(12) -0.078(10) 0.041(8) -0.066(10)
C18 0.079(7) 0.061(7) 0.082(7) -0.007(5) -0.005(5) -0.024(6)
C19 0.106(9) 0.093(9) 0.125(10) -0.052(7) -0.025(7) -0.006(7)
C20 0.171(14) 0.092(10) 0.157(14) -0.033(9) -0.021(10) -0.009(9)
C21 0.179(14) 0.119(12) 0.28(2) -0.086(12) -0.133(14) 0.009(10)
C22 0.054(6) 0.070(7) 0.075(7) -0.004(5) -0.020(5) -0.013(5)
C23 0.082(7) 0.068(7) 0.082(7) -0.008(5) -0.021(6) -0.023(6)
C24 0.073(7) 0.096(8) 0.078(8) -0.006(6) -0.024(6) -0.018(6)
C25 0.114(9) 0.112(9) 0.112(9) -0.051(7) -0.027(7) -0.024(7)
C26 0.158(12) 0.062(8) 0.123(10) 0.011(7) -0.032(8) -0.046(8)
C27 0.166(14) 0.090(11) 0.166(13) -0.029(9) -0.035(10) -0.006(10)
C28 0.31(2) 0.115(15) 0.197(19) 0.011(12) -0.084(17) -0.069(15)
C29 0.33(3) 0.137(17) 0.30(3) 0.057(17) 0.01(2) -0.028(16)
C30 0.105(9) 0.089(8) 0.110(10) -0.016(7) -0.010(7) -0.049(7)
C31 0.123(10) 0.097(9) 0.136(11) -0.015(8) -0.003(8) -0.048(8)
C32 0.095(10) 0.150(13) 0.145(12) 0.021(10) -0.011(8) -0.040(9)
C33 0.127(12) 0.160(14) 0.217(16) 0.036(12) -0.048(11) -0.051(11)
C34 0.103(10) 0.110(10) 0.112(9) -0.018(7) 0.009(7) -0.032(8)
C35 0.101(11) 0.131(13) 0.182(13) -0.048(10) 0.029(9) -0.024(10)
C36 0.139(15) 0.171(16) 0.175(14) -0.045(12) -0.001(11) 0.014(12)
C37 0.182(17) 0.26(2) 0.182(16) -0.058(16) -0.001(12) 0.000(17)
C38 0.105(9) 0.082(8) 0.150(12) -0.031(8) -0.018(8) -0.021(7)
C39 0.161(13) 0.140(12) 0.166(15) -0.063(11) -0.057(11) -0.024(10)
C40 0.33(3) 0.26(2) 0.133(17) -0.058(17) -0.122(17) -0.06(2)
C41 0.40(3) 0.28(3) 0.25(3) -0.07(2) -0.13(3) -0.11(2)

loop_
_atom_type_symbol
_atom_type_description
_atom_type_scat_dispersion_real
_atom_type_scat_dispersion_imag
_atom_type_scat_source
C C 0.0033 0.0016 'International Tables Vol C Tables 4.2.6.8 and 6.1.1.4'
H H 0.0000 0.0000 'International Tables Vol C Tables 4.2.6.8 and 6.1.1.4'
N N 0.0061 0.0033 'International Tables Vol C Tables 4.2.6.8 and 6.1.1.4'
Cu Cu 0.3201 1.2651 'International Tables Vol C Tables 4.2.6.8 and 6.1.1.4'
Br Br -0.2901 2.4595 'International Tables Vol C Tables 4.2.6.8 and 6.1.1.4'
O O 0.0106 0.0060 'International Tables Vol C Tables 4.2.6.8 and 6.1.1.4'

loop_
_geom_angle_atom_site_label_1
_geom_angle_atom_site_label_2
_geom_angle_atom_site_label_3
_geom_angle
_geom_angle_site_symmetry_1
_geom_angle_site_symmetry_3
_geom_angle_publ_flag
Cu2 Br4 Cu1 81.07(4) . . ?
Cu2 Br4 Cu3 79.28(4) . . ?
Cu1 Br4 Cu3 78.76(4) . . ?
Cu3 Br5 Cu1 79.95(4) . . ?
Cu3 Br5 Cu2 78.39(4) . . ?
Cu1 Br5 Cu2 77.41(4) . . ?
N1 Cu1 N6 176.3(3) . . ?
N1 Cu1 Br1 92.1(2) . . ?
N6 Cu1 Br1 91.6(3) . . ?
N1 Cu1 Br4 89.9(2) . . ?
N6 Cu1 Br4 87.2(2) . . ?
Br1 Cu1 Br4 138.34(6) . . ?
N1 Cu1 Br5 87.9(2) . . ?
N6 Cu1 Br5 89.7(2) . . ?
Br1 Cu1 Br5 135.43(5) . . ?
Br4 Cu1 Br5 86.23(4) . . ?
N3 Cu2 N2 174.9(4) . . ?
N3 Cu2 Br2 92.5(3) . . ?
N2 Cu2 Br2 92.5(2) . . ?
N3 Cu2 Br4 87.4(2) . . ?
N2 Cu2 Br4 89.2(2) . . ?
Br2 Cu2 Br4 144.13(6) . . ?
N3 Cu2 Br5 89.2(3) . . ?
N2 Cu2 Br5 86.8(2) . . ?
Br2 Cu2 Br5 131.67(6) . . ?
Br4 Cu2 Br5 84.20(4) . . ?
N4 Cu3 N5 170.6(3) . . ?
N4 Cu3 Br3 93.3(3) . . ?
N5 Cu3 Br3 92.8(3) . . ?
N4 Cu3 Br5 92.6(2) . . ?
N5 Cu3 Br5 89.6(2) . . ?
Br3 Cu3 Br5 125.96(7) . . ?
N4 Cu3 Br4 85.1(3) . . ?
N5 Cu3 Br4 86.0(3) . . ?
Br3 Cu3 Br4 148.59(6) . . ?
Br5 Cu3 Br4 85.44(4) . . ?
C3 N1 N2 107.2(7) . . ?
C3 N1 Cu1 131.1(7) . . ?
N2 N1 Cu1 121.7(6) . . ?
C1 N2 N1 107.5(7) . . ?
C1 N2 Cu2 130.1(7) . . ?
N1 N2 Cu2 122.2(6) . . ?
C6 N3 N4 107.3(7) . . ?
C6 N3 Cu2 129.0(8) . . ?
N4 N3 Cu2 123.3(7) . . ?
C4 N4 N3 108.8(8) . . ?
C4 N4 Cu3 129.0(9) . . ?
N3 N4 Cu3 121.9(7) . . ?
C9 N5 N6 107.8(8) . . ?
C9 N5 Cu3 129.2(9) . . ?
N6 N5 Cu3 122.8(6) . . ?
C7 N6 N5 109.2(8) . . ?
C7 N6 Cu1 129.9(8) . . ?
N5 N6 Cu1 120.8(6) . . ?
O1 N7 O2 124.5(9) . . ?
O1 N7 C2 117.3(9) . . ?
O2 N7 C2 118.2(9) . . ?
O3 N8 O4 128.0(15) . . ?
O3 N8 C5 117.9(14) . . ?
O4 N8 C5 113.9(14) . . ?
O6 N9 O5 127.8(12) . . ?
O6 N9 C8 115.5(12) . . ?
O5 N9 C8 116.7(12) . . ?
C14 N10 C18 109.0(6) . . ?
C14 N10 C10 108.5(6) . . ?
C18 N10 C10 110.8(6) . . ?
C14 N10 C22 110.9(6) . . ?
C18 N10 C22 109.2(6) . . ?
C10 N10 C22 108.5(6) . . ?
C38 N11 C34 110.9(8) . . ?
C38 N11 C30 105.0(8) . . ?
C34 N11 C30 110.3(8) . . ?
C38 N11 C26 110.1(8) . . ?
C34 N11 C26 107.8(8) . . ?
C30 N11 C26 112.7(8) . . ?
N2 C1 C2 109.9(8) . . ?
C3 C2 C1 105.8(8) . . ?
C3 C2 N7 127.6(9) . . ?
C1 C2 N7 126.6(9) . . ?
N1 C3 C2 109.6(8) . . ?
N4 C4 C5 109.0(11) . . ?
C4 C5 C6 106.1(11) . . ?
C4 C5 N8 127.9(13) . . ?
C6 C5 N8 126.0(14) . . ?
N3 C6 C5 108.7(10) . . ?
N6 C7 C8 106.9(9) . . ?
C9 C8 C7 107.5(9) . . ?
C9 C8 N9 126.1(11) . . ?
C7 C8 N9 126.4(12) . . ?
N5 C9 C8 108.6(9) . . ?
C11 C10 N10 116.3(7) . . ?
C10 C11 C12 110.2(8) . . ?
C13 C12 C11 112.5(11) . . ?
N10 C14 C15 116.6(7) . . ?
C16 C15 C14 110.6(8) . . ?
C15 C16 C17 112.9(9) . . ?
C19 C18 N10 115.5(7) . . ?
C20 C19 C18 113.2(9) . . ?
C21 C20 C19 117.4(12) . . ?
C23 C22 N10 115.4(7) . . ?
C24 C23 C22 109.9(8) . . ?
C25 C24 C23 112.4(8) . . ?
C27 C26 N11 116.6(10) . . ?
C26 C27 C28 116.0(13) . . ?
C29 C28 C27 117.7(18) . . ?
C31 C30 N11 114.5(9) . . ?
C30 C31 C32 112.7(9) . . ?
C33 C32 C31 116.5(12) . . ?
C35 C34 N11 117.0(9) . . ?
C34 C35 C36 108.8(11) . . ?
C37 C36 C35 111.8(15) . . ?
C39 C38 N11 118.4(11) . . ?
C38 C39 C40 106.3(13) . . ?
C41 C40 C39 116(3) . . ?

loop_
_geom_bond_atom_site_label_1
_geom_bond_atom_site_label_2
_geom_bond_distance
_geom_bond_site_symmetry_2
_geom_bond_publ_flag
Br1 Cu1 2.4253(14) . ?
Br2 Cu2 2.4132(15) . ?
Br3 Cu3 2.4084(16) . ?
Br4 Cu2 2.6452(14) . ?
Br4 Cu1 2.6517(14) . ?
Br4 Cu3 2.7502(16) . ?
Br5 Cu3 2.6381(14) . ?
Br5 Cu1 2.6979(14) . ?
Br5 Cu2 2.8058(15) . ?
Cu1 N1 1.946(7) . ?
Cu1 N6 1.959(7) . ?
Cu2 N3 1.917(7) . ?
Cu2 N2 1.945(6) . ?
Cu3 N4 1.941(8) . ?
Cu3 N5 1.948(7) . ?
O1 N7 1.220(8) . ?
O2 N7 1.227(8) . ?
O3 N8 1.190(13) . ?
O4 N8 1.223(13) . ?
O5 N9 1.216(12) . ?
O6 N9 1.220(11) . ?
N1 C3 1.331(9) . ?
N1 N2 1.381(8) . ?
N2 C1 1.321(9) . ?
N3 C6 1.351(10) . ?
N3 N4 1.363(9) . ?
N4 C4 1.336(11) . ?
N5 C9 1.345(10) . ?
N5 N6 1.366(8) . ?
N6 C7 1.347(10) . ?
N7 C2 1.437(11) . ?
N8 C5 1.465(15) . ?
N9 C8 1.469(13) . ?
N10 C14 1.494(9) . ?
N10 C18 1.524(9) . ?
N10 C10 1.533(9) . ?
N10 C22 1.538(9) . ?
N11 C38 1.505(12) . ?
N11 C34 1.518(11) . ?
N11 C30 1.530(10) . ?
N11 C26 1.524(11) . ?
C1 C2 1.361(10) . ?
C2 C3 1.364(10) . ?
C4 C5 1.366(13) . ?
C5 C6 1.382(13) . ?
C7 C8 1.387(12) . ?
C8 C9 1.365(12) . ?
C10 C11 1.506(10) . ?
C11 C12 1.504(12) . ?
C12 C13 1.385(14) . ?
C14 C15 1.515(10) . ?
C15 C16 1.515(11) . ?
C16 C17 1.512(12) . ?
C18 C19 1.510(11) . ?
C19 C20 1.511(13) . ?
C20 C21 1.344(13) . ?
C22 C23 1.521(10) . ?
C23 C24 1.515(10) . ?
C24 C25 1.513(10) . ?
C26 C27 1.495(14) . ?
C27 C28 1.528(16) . ?
C28 C29 1.272(17) . ?
C30 C31 1.494(12) . ?
C31 C32 1.548(13) . ?
C32 C33 1.427(14) . ?
C34 C35 1.465(13) . ?
C35 C36 1.528(15) . ?
C36 C37 1.424(17) . ?
C38 C39 1.485(14) . ?
C39 C40 1.57(2) . ?
C40 C41 1.162(18) . ?
